data_4080176
loop_
_publ_author_name
'Li, Jianfeng'
'Zhang, Kun'
'Huang, Hanmin'
'Yu, Ao'
'Hu, Hongfan'
'Cui, Haiyan'
'Cui, Chunming'

_publ_section_title
;
 Synthesis and Reactions of a Redox-Active \a-Diimine Aluminum Complex
;
_journal_issue 6
_journal_name_full Organometallics
_journal_page_first 1630
_journal_paper_doi 10.1021/om300920y
_journal_volume 32
_journal_year 2013
_chemical_formula_moiety 'C28 H40 B Cl N2'
_chemical_formula_sum 'C28 H40 B Cl N2'
_chemical_formula_weight 450.88
_chemical_name_systematic
; 
 ? 
;
_space_group_IT_number 14
_symmetry_cell_setting monoclinic
_symmetry_space_group_name_Hall '-P 2yn'
_symmetry_space_group_name_H-M 'P 1 21/n 1'
_atom_sites_solution_hydrogens geom
_atom_sites_solution_primary direct
_atom_sites_solution_secondary difmap
_audit_creation_method SHELXL-97
_cell_angle_alpha 90.00
_cell_angle_beta 100.534(7)
_cell_angle_gamma 90.00
_cell_formula_units_Z 4
_cell_length_a 12.086(4)
_cell_length_b 16.987(5)
_cell_length_c 13.148(4)
_cell_measurement_reflns_used 8054
_cell_measurement_temperature 113(2)
_cell_measurement_theta_max 28.0
_cell_measurement_theta_min 2.0
_cell_volume 2653.9(14)
_computing_cell_refinement 'CrystalClear-SM Expert 2.0 r2'
_computing_data_collection 'CrystalClear-SM Expert 2.0 r2 (Rigaku, 2009)'
_computing_data_reduction 'CrystalClear-SM Expert 2.0 r2'
_computing_molecular_graphics 'Bruker SHELXTL'
_computing_publication_material 'Bruker SHELXTL'
_computing_structure_refinement 'SHELXL-97 (Sheldrick, 1997)'
_computing_structure_solution 'SHELXS-97 (Sheldrick, 1990)'
_diffrn_ambient_temperature 113(2)
_diffrn_measured_fraction_theta_full 0.996
_diffrn_measured_fraction_theta_max 0.996
_diffrn_measurement_device_type 'Bruker P4'
_diffrn_measurement_method '\w scans'
_diffrn_radiation_monochromator graphite
_diffrn_radiation_source 'fine-focus sealed tube'
_diffrn_radiation_type MoK\a
_diffrn_radiation_wavelength 0.71073
_diffrn_reflns_av_R_equivalents 0.0406
_diffrn_reflns_av_sigmaI/netI 0.0466
_diffrn_reflns_limit_h_max 15
_diffrn_reflns_limit_h_min -15
_diffrn_reflns_limit_k_max 21
_diffrn_reflns_limit_k_min -22
_diffrn_reflns_limit_l_max 14
_diffrn_reflns_limit_l_min -17
_diffrn_reflns_number 24758
_diffrn_reflns_theta_full 27.92
_diffrn_reflns_theta_max 27.92
_diffrn_reflns_theta_min 1.98
_diffrn_standards_decay_% 0
_diffrn_standards_interval_count 0
_diffrn_standards_interval_time 0
_diffrn_standards_number 0
_exptl_absorpt_coefficient_mu 0.161
_exptl_absorpt_correction_T_max 0.9715
_exptl_absorpt_correction_T_min 0.9654
_exptl_absorpt_correction_type multi-scan
_exptl_crystal_colour Colorless
_exptl_crystal_density_diffrn 1.128
_exptl_crystal_density_method 'not measured'
_exptl_crystal_description Prism
_exptl_crystal_F_000 976
_exptl_crystal_size_max 0.22
_exptl_crystal_size_mid 0.20
_exptl_crystal_size_min 0.18
_refine_diff_density_max 0.241
_refine_diff_density_min -0.229
_refine_diff_density_rms 0.044
_refine_ls_extinction_method none
_refine_ls_goodness_of_fit_ref 0.997
_refine_ls_hydrogen_treatment constr
_refine_ls_matrix_type full
_refine_ls_number_parameters 299
_refine_ls_number_reflns 6332
_refine_ls_number_restraints 0
_refine_ls_restrained_S_all 0.997
_refine_ls_R_factor_all 0.0494
_refine_ls_R_factor_gt 0.0367
_refine_ls_shift/su_max 0.000
_refine_ls_shift/su_mean 0.000
_refine_ls_structure_factor_coef Fsqd
_refine_ls_weighting_details 'calc w=1/[\s^2^(Fo^2^)+(0.0508P)^2^+0.0000P] where P=(Fo^2^+2Fc^2^)/3'
_refine_ls_weighting_scheme calc
_refine_ls_wR_factor_gt 0.0899
_refine_ls_wR_factor_ref 0.0949
_reflns_number_gt 4651
_reflns_number_total 6332
_reflns_threshold_expression >2sigma(I)
_cod_data_source_file om300920y_si_002.cif
_cod_data_source_block shelx
_cod_depositor_comments
;
The following automatic conversions were performed:

'_symmetry_cell_setting' value 'Monoclinic' changed to 'monoclinic'
according to /home/saulius/struct/CIF-dictionaries/cif_core.dic
dictionary named 'cif_core.dic' version 2.4.2 from
2011-04-26.

'_exptl_absorpt_correction_type' value 'Multi-scan'
changed to 'multi-scan' according to
/home/saulius/struct/CIF-dictionaries/cif_core.dic dictionary named
'cif_core.dic' version 2.4.2 from 2011-04-26.

Automatic conversion script
Id: cif_fix_values 1891 2012-01-12 08:04:46Z andrius 
;
_cod_original_sg_symbol_H-M P2(1)/n
_cod_database_code 4080176

loop_
_symmetry_equiv_pos_as_xyz
'x, y, z'
'-x+1/2, y+1/2, -z+1/2'
'-x, -y, -z'
'x-1/2, -y-1/2, z-1/2'

loop_
_atom_site_label
_atom_site_type_symbol
_atom_site_fract_x
_atom_site_fract_y
_atom_site_fract_z
_atom_site_U_iso_or_equiv
_atom_site_adp_type
_atom_site_occupancy
_atom_site_symmetry_multiplicity
_atom_site_calc_flag
_atom_site_refinement_flags
B1 B 0.16412(10) 0.11635(7) 0.24956(10) 0.0164(3) Uani 1 1 d .
Cl1 Cl 0.15897(2) 0.011982(16) 0.24914(2) 0.02400(9) Uani 1 1 d .
N1 N 0.13772(7) 0.16684(5) 0.32678(7) 0.0155(2) Uani 1 1 d .
N2 N 0.19614(7) 0.16411(5) 0.17210(7) 0.0155(2) Uani 1 1 d .
C1 C 0.15434(9) 0.24562(6) 0.29533(9) 0.0166(2) Uani 1 1 d .
C2 C 0.18916(9) 0.24387(6) 0.20335(9) 0.0164(2) Uani 1 1 d .
C3 C 0.09813(9) 0.14599(6) 0.41982(8) 0.0157(2) Uani 1 1 d .
C4 C -0.01820(9) 0.14131(7) 0.41754(9) 0.0180(2) Uani 1 1 d .
C5 C -0.05474(10) 0.11325(7) 0.50526(9) 0.0227(3) Uani 1 1 d .
H5 H -0.1331 0.1077 0.5044 0.027 Uiso 1 1 calc R
C6 C 0.02104(10) 0.09339(7) 0.59350(9) 0.0250(3) Uani 1 1 d .
H6 H -0.0052 0.0742 0.6527 0.030 Uiso 1 1 calc R
C7 C 0.13476(10) 0.10154(7) 0.59538(9) 0.0233(3) Uani 1 1 d .
H7 H 0.1862 0.0895 0.6571 0.028 Uiso 1 1 calc R
C8 C 0.17611(9) 0.12703(7) 0.50905(9) 0.0193(2) Uani 1 1 d .
C9 C -0.10311(9) 0.16516(7) 0.32233(9) 0.0210(3) Uani 1 1 d .
H9 H -0.0618 0.1939 0.2744 0.025 Uiso 1 1 calc R
C10 C -0.19243(10) 0.22065(8) 0.35089(11) 0.0329(3) Uani 1 1 d .
H10A H -0.2411 0.1915 0.3896 0.049 Uiso 1 1 calc R
H10B H -0.2379 0.2422 0.2877 0.049 Uiso 1 1 calc R
H10C H -0.1555 0.2638 0.3937 0.049 Uiso 1 1 calc R
C11 C -0.15863(10) 0.09282(8) 0.26536(10) 0.0293(3) Uani 1 1 d .
H11A H -0.1005 0.0583 0.2466 0.044 Uiso 1 1 calc R
H11B H -0.2100 0.1095 0.2026 0.044 Uiso 1 1 calc R
H11C H -0.2010 0.0642 0.3104 0.044 Uiso 1 1 calc R
C12 C 0.30220(10) 0.13142(8) 0.51237(10) 0.0271(3) Uani 1 1 d .
H12 H 0.3150 0.1580 0.4476 0.033 Uiso 1 1 calc R
C13 C 0.36129(11) 0.18006(9) 0.60453(11) 0.0396(4) Uani 1 1 d .
H13A H 0.3293 0.2332 0.6006 0.059 Uiso 1 1 calc R
H13B H 0.4419 0.1832 0.6029 0.059 Uiso 1 1 calc R
H13C H 0.3505 0.1549 0.6691 0.059 Uiso 1 1 calc R
C14 C 0.35302(12) 0.04879(10) 0.51480(13) 0.0457(4) Uani 1 1 d .
H14A H 0.3428 0.0219 0.5784 0.069 Uiso 1 1 calc R
H14B H 0.4335 0.0527 0.5130 0.069 Uiso 1 1 calc R
H14C H 0.3153 0.0189 0.4546 0.069 Uiso 1 1 calc R
C15 C 0.13337(10) 0.31377(7) 0.36089(9) 0.0235(3) Uani 1 1 d .
H15A H 0.1552 0.3627 0.3303 0.035 Uiso 1 1 calc R
H15B H 0.1779 0.3075 0.4306 0.035 Uiso 1 1 calc R
H15C H 0.0532 0.3159 0.3648 0.035 Uiso 1 1 calc R
C16 C 0.22110(10) 0.30957(7) 0.13935(9) 0.0236(3) Uani 1 1 d .
H16A H 0.2119 0.3599 0.1733 0.035 Uiso 1 1 calc R
H16B H 0.1726 0.3086 0.0709 0.035 Uiso 1 1 calc R
H16C H 0.2998 0.3034 0.1318 0.035 Uiso 1 1 calc R
C17 C 0.22669(9) 0.13817(6) 0.07699(8) 0.0156(2) Uani 1 1 d .
C18 C 0.14277(9) 0.13205(6) -0.01216(9) 0.0174(2) Uani 1 1 d .
C19 C 0.17102(10) 0.09569(7) -0.09872(9) 0.0210(3) Uani 1 1 d .
H19 H 0.1153 0.0899 -0.1594 0.025 Uiso 1 1 calc R
C20 C 0.27853(10) 0.06776(7) -0.09820(9) 0.0228(3) Uani 1 1 d .
H20 H 0.2953 0.0412 -0.1571 0.027 Uiso 1 1 calc R
C21 C 0.36152(9) 0.07840(7) -0.01206(9) 0.0216(3) Uani 1 1 d .
H21 H 0.4360 0.0611 -0.0135 0.026 Uiso 1 1 calc R
C22 C 0.33781(9) 0.11419(7) 0.07714(9) 0.0184(2) Uani 1 1 d .
C23 C 0.02502(9) 0.16416(7) -0.01340(9) 0.0210(3) Uani 1 1 d .
H23 H 0.0305 0.2036 0.0437 0.025 Uiso 1 1 calc R
C24 C -0.02139(11) 0.20680(9) -0.11450(10) 0.0358(3) Uani 1 1 d .
H24A H 0.0315 0.2479 -0.1267 0.054 Uiso 1 1 calc R
H24B H -0.0941 0.2308 -0.1099 0.054 Uiso 1 1 calc R
H24C H -0.0314 0.1691 -0.1718 0.054 Uiso 1 1 calc R
C25 C -0.05633(10) 0.09973(8) 0.00774(11) 0.0315(3) Uani 1 1 d .
H25A H -0.0651 0.0607 -0.0480 0.047 Uiso 1 1 calc R
H25B H -0.1297 0.1232 0.0110 0.047 Uiso 1 1 calc R
H25C H -0.0263 0.0740 0.0738 0.047 Uiso 1 1 calc R
C26 C 0.43074(10) 0.12764(8) 0.16998(9) 0.0262(3) Uani 1 1 d .
H26 H 0.3995 0.1611 0.2205 0.031 Uiso 1 1 calc R
C27 C 0.47062(12) 0.05023(10) 0.22389(11) 0.0409(4) Uani 1 1 d .
H27A H 0.4075 0.0246 0.2480 0.061 Uiso 1 1 calc R
H27B H 0.5307 0.0610 0.2831 0.061 Uiso 1 1 calc R
H27C H 0.4992 0.0155 0.1751 0.061 Uiso 1 1 calc R
C28 C 0.52952(11) 0.17202(9) 0.13867(11) 0.0373(4) Uani 1 1 d .
H28A H 0.5641 0.1393 0.0917 0.056 Uiso 1 1 calc R
H28B H 0.5855 0.1841 0.2006 0.056 Uiso 1 1 calc R
H28C H 0.5022 0.2211 0.1037 0.056 Uiso 1 1 calc R

loop_
_atom_site_aniso_label
_atom_site_aniso_U_11
_atom_site_aniso_U_22
_atom_site_aniso_U_33
_atom_site_aniso_U_23
_atom_site_aniso_U_13
_atom_site_aniso_U_12
B1 0.0163(6) 0.0181(6) 0.0150(7) 0.0007(5) 0.0032(5) 0.0016(5)
Cl1 0.03253(17) 0.01607(14) 0.02564(17) 0.00114(12) 0.01120(13) 0.00096(11)
N1 0.0172(5) 0.0171(5) 0.0132(5) 0.0018(4) 0.0049(4) 0.0000(3)
N2 0.0171(5) 0.0160(5) 0.0138(5) -0.0003(4) 0.0042(4) 0.0011(3)
C1 0.0166(5) 0.0162(5) 0.0168(6) 0.0004(5) 0.0027(4) -0.0010(4)
C2 0.0177(5) 0.0154(5) 0.0162(6) -0.0009(5) 0.0031(4) -0.0006(4)
C3 0.0197(5) 0.0148(5) 0.0135(6) -0.0007(4) 0.0055(4) -0.0011(4)
C4 0.0198(6) 0.0170(5) 0.0181(6) -0.0030(5) 0.0057(5) -0.0003(4)
C5 0.0209(6) 0.0251(6) 0.0244(7) -0.0024(5) 0.0100(5) -0.0022(5)
C6 0.0307(7) 0.0277(6) 0.0194(6) 0.0020(5) 0.0123(5) -0.0035(5)
C7 0.0266(6) 0.0263(6) 0.0164(6) 0.0046(5) 0.0028(5) -0.0006(5)
C8 0.0204(6) 0.0205(6) 0.0176(6) 0.0010(5) 0.0046(5) -0.0007(4)
C9 0.0187(6) 0.0232(6) 0.0211(6) -0.0007(5) 0.0034(5) 0.0000(4)
C10 0.0285(7) 0.0327(7) 0.0348(8) -0.0090(6) -0.0013(6) 0.0084(5)
C11 0.0294(7) 0.0293(7) 0.0270(7) -0.0059(6) -0.0008(6) 0.0021(5)
C12 0.0194(6) 0.0412(8) 0.0207(7) 0.0088(6) 0.0034(5) -0.0009(5)
C13 0.0302(7) 0.0520(9) 0.0342(8) 0.0044(7) -0.0003(6) -0.0147(6)
C14 0.0297(8) 0.0572(10) 0.0491(10) 0.0003(8) 0.0039(7) 0.0157(7)
C15 0.0314(7) 0.0196(6) 0.0213(6) -0.0035(5) 0.0098(5) -0.0022(5)
C16 0.0312(7) 0.0202(6) 0.0215(6) 0.0006(5) 0.0103(5) -0.0038(5)
C17 0.0197(5) 0.0143(5) 0.0135(6) 0.0001(4) 0.0049(4) -0.0003(4)
C18 0.0179(5) 0.0172(5) 0.0172(6) 0.0003(5) 0.0036(5) 0.0001(4)
C19 0.0233(6) 0.0240(6) 0.0146(6) -0.0027(5) 0.0008(5) 0.0008(5)
C20 0.0277(6) 0.0240(6) 0.0182(6) -0.0056(5) 0.0079(5) 0.0020(5)
C21 0.0194(6) 0.0247(6) 0.0216(6) -0.0006(5) 0.0066(5) 0.0054(4)
C22 0.0188(6) 0.0201(6) 0.0166(6) 0.0009(5) 0.0041(5) 0.0018(4)
C23 0.0190(6) 0.0251(6) 0.0182(6) -0.0029(5) 0.0016(5) 0.0032(5)
C24 0.0287(7) 0.0461(9) 0.0321(8) 0.0109(7) 0.0046(6) 0.0150(6)
C25 0.0193(6) 0.0371(7) 0.0382(8) 0.0000(6) 0.0053(6) 0.0006(5)
C26 0.0196(6) 0.0375(8) 0.0205(7) -0.0047(6) 0.0007(5) 0.0055(5)
C27 0.0326(8) 0.0576(10) 0.0298(8) 0.0134(7) -0.0011(6) 0.0091(7)
C28 0.0250(7) 0.0490(9) 0.0348(8) -0.0036(7) -0.0027(6) -0.0062(6)

loop_
_atom_type_symbol
_atom_type_description
_atom_type_scat_dispersion_real
_atom_type_scat_dispersion_imag
_atom_type_scat_source
C C 0.0033 0.0016 'International Tables Vol C Tables 4.2.6.8 and 6.1.1.4'
H H 0.0000 0.0000 'International Tables Vol C Tables 4.2.6.8 and 6.1.1.4'
B B 0.0013 0.0007 'International Tables Vol C Tables 4.2.6.8 and 6.1.1.4'
N N 0.0061 0.0033 'International Tables Vol C Tables 4.2.6.8 and 6.1.1.4'
Cl Cl 0.1484 0.1585 'International Tables Vol C Tables 4.2.6.8 and 6.1.1.4'

loop_
_geom_angle_atom_site_label_1
_geom_angle_atom_site_label_2
_geom_angle_atom_site_label_3
_geom_angle
N1 B1 N2 107.35(10)
N1 B1 Cl1 126.73(10)
N2 B1 Cl1 125.93(9)
B1 N1 C1 107.45(10)
B1 N1 C3 128.14(10)
C1 N1 C3 124.38(9)
B1 N2 C2 107.50(9)
B1 N2 C17 126.89(9)
C2 N2 C17 125.58(9)
C2 C1 N1 108.80(10)
C2 C1 C15 130.35(10)
N1 C1 C15 120.85(10)
C1 C2 N2 108.90(10)
C1 C2 C16 130.09(10)
N2 C2 C16 120.99(10)
C8 C3 C4 121.53(11)
C8 C3 N1 119.45(10)
C4 C3 N1 118.95(9)
C5 C4 C3 118.03(10)
C5 C4 C9 120.29(10)
C3 C4 C9 121.68(11)
C6 C5 C4 121.14(11)
C6 C5 H5 119.4
C4 C5 H5 119.4
C7 C6 C5 119.77(12)
C7 C6 H6 120.1
C5 C6 H6 120.1
C6 C7 C8 121.55(11)
C6 C7 H7 119.2
C8 C7 H7 119.2
C7 C8 C3 117.90(10)
C7 C8 C12 120.03(10)
C3 C8 C12 122.05(11)
C4 C9 C11 111.02(10)
C4 C9 C10 111.23(10)
C11 C9 C10 110.43(10)
C4 C9 H9 108.0
C11 C9 H9 108.0
C10 C9 H9 108.0
C9 C10 H10A 109.5
C9 C10 H10B 109.5
H10A C10 H10B 109.5
C9 C10 H10C 109.5
H10A C10 H10C 109.5
H10B C10 H10C 109.5
C9 C11 H11A 109.5
C9 C11 H11B 109.5
H11A C11 H11B 109.5
C9 C11 H11C 109.5
H11A C11 H11C 109.5
H11B C11 H11C 109.5
C8 C12 C14 110.64(11)
C8 C12 C13 111.70(11)
C14 C12 C13 110.55(11)
C8 C12 H12 107.9
C14 C12 H12 107.9
C13 C12 H12 107.9
C12 C13 H13A 109.5
C12 C13 H13B 109.5
H13A C13 H13B 109.5
C12 C13 H13C 109.5
H13A C13 H13C 109.5
H13B C13 H13C 109.5
C12 C14 H14A 109.5
C12 C14 H14B 109.5
H14A C14 H14B 109.5
C12 C14 H14C 109.5
H14A C14 H14C 109.5
H14B C14 H14C 109.5
C1 C15 H15A 109.5
C1 C15 H15B 109.5
H15A C15 H15B 109.5
C1 C15 H15C 109.5
H15A C15 H15C 109.5
H15B C15 H15C 109.5
C2 C16 H16A 109.5
C2 C16 H16B 109.5
H16A C16 H16B 109.5
C2 C16 H16C 109.5
H16A C16 H16C 109.5
H16B C16 H16C 109.5
C22 C17 C18 121.60(10)
C22 C17 N2 119.09(9)
C18 C17 N2 119.15(9)
C19 C18 C17 117.84(10)
C19 C18 C23 121.29(9)
C17 C18 C23 120.87(10)
C20 C19 C18 121.30(10)
C20 C19 H19 119.3
C18 C19 H19 119.3
C21 C20 C19 120.02(11)
C21 C20 H20 120.0
C19 C20 H20 120.0
C20 C21 C22 121.08(11)
C20 C21 H21 119.5
C22 C21 H21 119.5
C21 C22 C17 117.94(10)
C21 C22 C26 120.39(10)
C17 C22 C26 121.66(10)
C18 C23 C24 111.91(10)
C18 C23 C25 111.87(10)
C24 C23 C25 110.58(10)
C18 C23 H23 107.4
C24 C23 H23 107.4
C25 C23 H23 107.4
C23 C24 H24A 109.5
C23 C24 H24B 109.5
H24A C24 H24B 109.5
C23 C24 H24C 109.5
H24A C24 H24C 109.5
H24B C24 H24C 109.5
C23 C25 H25A 109.5
C23 C25 H25B 109.5
H25A C25 H25B 109.5
C23 C25 H25C 109.5
H25A C25 H25C 109.5
H25B C25 H25C 109.5
C22 C26 C27 111.57(11)
C22 C26 C28 110.90(11)
C27 C26 C28 110.67(11)
C22 C26 H26 107.8
C27 C26 H26 107.8
C28 C26 H26 107.8
C26 C27 H27A 109.5
C26 C27 H27B 109.5
H27A C27 H27B 109.5
C26 C27 H27C 109.5
H27A C27 H27C 109.5
H27B C27 H27C 109.5
C26 C28 H28A 109.5
C26 C28 H28B 109.5
H28A C28 H28B 109.5
C26 C28 H28C 109.5
H28A C28 H28C 109.5
H28B C28 H28C 109.5

loop_
_geom_bond_atom_site_label_1
_geom_bond_atom_site_label_2
_geom_bond_distance
B1 N1 1.4096(15)
B1 N2 1.4105(16)
B1 Cl1 1.7739(14)
N1 C1 1.4256(14)
N1 C3 1.4371(14)
N2 C2 1.4229(14)
N2 C17 1.4364(14)
C1 C2 1.3515(16)
C1 C15 1.4924(16)
C2 C16 1.4904(16)
C3 C8 1.4014(15)
C3 C4 1.4029(15)
C4 C5 1.3925(16)
C4 C9 1.5213(16)
C5 C6 1.3820(16)
C5 H5 0.9500
C6 C7 1.3770(17)
C6 H6 0.9500
C7 C8 1.3904(16)
C7 H7 0.9500
C8 C12 1.5183(17)
C9 C11 1.5291(16)
C9 C10 1.5307(16)
C9 H9 1.0000
C10 H10A 0.9800
C10 H10B 0.9800
C10 H10C 0.9800
C11 H11A 0.9800
C11 H11B 0.9800
C11 H11C 0.9800
C12 C14 1.530(2)
C12 C13 1.5312(18)
C12 H12 1.0000
C13 H13A 0.9800
C13 H13B 0.9800
C13 H13C 0.9800
C14 H14A 0.9800
C14 H14B 0.9800
C14 H14C 0.9800
C15 H15A 0.9800
C15 H15B 0.9800
C15 H15C 0.9800
C16 H16A 0.9800
C16 H16B 0.9800
C16 H16C 0.9800
C17 C22 1.4030(15)
C17 C18 1.4067(15)
C18 C19 1.3912(16)
C18 C23 1.5213(16)
C19 C20 1.3821(16)
C19 H19 0.9500
C20 C21 1.3806(16)
C20 H20 0.9500
C21 C22 1.3964(16)
C21 H21 0.9500
C22 C26 1.5174(15)
C23 C24 1.5277(17)
C23 C25 1.5303(17)
C23 H23 1.0000
C24 H24A 0.9800
C24 H24B 0.9800
C24 H24C 0.9800
C25 H25A 0.9800
C25 H25B 0.9800
C25 H25C 0.9800
C26 C27 1.5293(19)
C26 C28 1.5306(18)
C26 H26 1.0000
C27 H27A 0.9800
C27 H27B 0.9800
C27 H27C 0.9800
C28 H28A 0.9800
C28 H28B 0.9800
C28 H28C 0.9800

loop_
_geom_torsion_atom_site_label_1
_geom_torsion_atom_site_label_2
_geom_torsion_atom_site_label_3
_geom_torsion_atom_site_label_4
_geom_torsion
N2 B1 N1 C1 -0.12(11)
Cl1 B1 N1 C1 179.63(8)
N2 B1 N1 C3 178.28(9)
Cl1 B1 N1 C3 -1.97(16)
N1 B1 N2 C2 0.16(11)
Cl1 B1 N2 C2 -179.59(8)
N1 B1 N2 C17 -177.88(9)
Cl1 B1 N2 C17 2.37(15)
B1 N1 C1 C2 0.03(12)
C3 N1 C1 C2 -178.45(9)
B1 N1 C1 C15 179.98(9)
C3 N1 C1 C15 1.50(15)
N1 C1 C2 N2 0.07(12)
C15 C1 C2 N2 -179.87(10)
N1 C1 C2 C16 -178.01(10)
C15 C1 C2 C16 2.05(19)
B1 N2 C2 C1 -0.15(11)
C17 N2 C2 C1 177.93(9)
B1 N2 C2 C16 178.14(10)
C17 N2 C2 C16 -3.78(15)
B1 N1 C3 C8 86.09(13)
C1 N1 C3 C8 -95.75(13)
B1 N1 C3 C4 -90.75(13)
C1 N1 C3 C4 87.40(13)
C8 C3 C4 C5 -3.25(16)
N1 C3 C4 C5 173.53(10)
C8 C3 C4 C9 177.36(10)
N1 C3 C4 C9 -5.87(16)
C3 C4 C5 C6 2.44(17)
C9 C4 C5 C6 -178.16(11)
C4 C5 C6 C7 0.18(18)
C5 C6 C7 C8 -2.13(19)
C6 C7 C8 C3 1.33(18)
C6 C7 C8 C12 -176.96(12)
C4 C3 C8 C7 1.41(16)
N1 C3 C8 C7 -175.35(10)
C4 C3 C8 C12 179.66(11)
N1 C3 C8 C12 2.91(16)
C5 C4 C9 C11 -73.61(14)
C3 C4 C9 C11 105.78(13)
C5 C4 C9 C10 49.79(15)
C3 C4 C9 C10 -130.83(12)
C7 C8 C12 C14 70.06(15)
C3 C8 C12 C14 -108.16(13)
C7 C8 C12 C13 -53.56(15)
C3 C8 C12 C13 128.22(12)
B1 N2 C17 C22 -84.17(13)
C2 N2 C17 C22 98.12(12)
B1 N2 C17 C18 91.28(13)
C2 N2 C17 C18 -86.43(13)
C22 C17 C18 C19 4.89(16)
N2 C17 C18 C19 -170.44(10)
C22 C17 C18 C23 -175.20(10)
N2 C17 C18 C23 9.46(15)
C17 C18 C19 C20 -1.25(17)
C23 C18 C19 C20 178.85(11)
C18 C19 C20 C21 -2.52(18)
C19 C20 C21 C22 2.77(18)
C20 C21 C22 C17 0.76(17)
C20 C21 C22 C26 -178.16(11)
C18 C17 C22 C21 -4.65(17)
N2 C17 C22 C21 170.68(10)
C18 C17 C22 C26 174.25(10)
N2 C17 C22 C26 -10.41(16)
C19 C18 C23 C24 -42.00(15)
C17 C18 C23 C24 138.09(12)
C19 C18 C23 C25 82.72(14)
C17 C18 C23 C25 -97.18(13)
C21 C22 C26 C27 -70.58(15)
C17 C22 C26 C27 110.54(13)
C21 C22 C26 C28 53.28(15)
C17 C22 C26 C28 -125.59(13)

loop_
_cod_related_entry_id
_cod_related_entry_database
_cod_related_entry_code
1 ChemSpider 30659870
